data_1513202
loop_
_publ_author_name
'Yong-Joo Kim'
'Hyun-Kyung Kim'
'Jung-Hyun Lee'
'Zhen Nu Zheng'
'Soon W. Lee'

_publ_section_title
;
 Synthesis and structures of n1-allenyl and/or -propargyl Pd(II) complexes
 and their reactivity toward trimethylsilyl pseudohalides, organic thiols,
 and N-heterocyclic carbene ligands
;
_journal_name_full
;
Inorganica Chimica Acta
;
_journal_page_first 54
_journal_page_last 63
_journal_paper_doi 10.1016/j.ica.2012.12.011
_journal_volume 398
_journal_year 2013
_chemical_formula_moiety 'C10 H21 N P2 Pd S'
_chemical_formula_sum 'C10 H21 N P2 Pd S'
_chemical_formula_weight 355.68
_space_group_IT_number 14
_symmetry_cell_setting monoclinic
_symmetry_space_group_name_Hall '-P 2ybc'
_symmetry_space_group_name_H-M 'P 1 21/c 1'
_atom_sites_solution_hydrogens geom
_atom_sites_solution_primary direct
_atom_sites_solution_secondary difmap
_cell_angle_alpha 90.00
_cell_angle_beta 95.4110(10)
_cell_angle_gamma 90.00
_cell_formula_units_Z 4
_cell_length_a 8.66820(10)
_cell_length_b 9.8587(2)
_cell_length_c 18.9137(3)
_cell_measurement_reflns_used 9889
_cell_measurement_temperature 296(2)
_cell_measurement_theta_max 28.17
_cell_measurement_theta_min 2.16
_cell_volume 1609.11(5)
_computing_cell_refinement 'Bruker SAINT'
_computing_data_collection 'Bruker APEX2'
_computing_data_reduction 'Bruker SAINT'
_computing_molecular_graphics 'Bruker SHELXTL'
_computing_publication_material 'Bruker SHELXTL'
_computing_structure_refinement 'SHELXL-97 (Sheldrick, 2008)'
_computing_structure_solution 'SHELXS-97 (Sheldrick, 2008)'
_diffrn_ambient_temperature 296(2)
_diffrn_measured_fraction_theta_full 0.995
_diffrn_measured_fraction_theta_max 0.995
_diffrn_measurement_device_type 'Bruker APEX-II CCD'
_diffrn_measurement_method '\f and \w scans'
_diffrn_radiation_monochromator graphite
_diffrn_radiation_source 'sealed tube'
_diffrn_radiation_type MoK\a
_diffrn_radiation_wavelength 0.71073
_diffrn_reflns_av_R_equivalents 0.0277
_diffrn_reflns_av_sigmaI/netI 0.0170
_diffrn_reflns_limit_h_max 11
_diffrn_reflns_limit_h_min -11
_diffrn_reflns_limit_k_max 13
_diffrn_reflns_limit_k_min -13
_diffrn_reflns_limit_l_max 25
_diffrn_reflns_limit_l_min -25
_diffrn_reflns_number 28739
_diffrn_reflns_theta_full 28.31
_diffrn_reflns_theta_max 28.31
_diffrn_reflns_theta_min 2.16
_exptl_absorpt_coefficient_mu 1.457
_exptl_absorpt_correction_T_max 0.8446
_exptl_absorpt_correction_T_min 0.6691
_exptl_absorpt_correction_type multi-scan
_exptl_absorpt_process_details '(SADABS; Sheldrick, 1996)'
_exptl_crystal_colour yellow
_exptl_crystal_density_diffrn 1.468
_exptl_crystal_density_method 'not measured'
_exptl_crystal_description BLOCK
_exptl_crystal_F_000 720
_exptl_crystal_size_max 0.30
_exptl_crystal_size_mid 0.20
_exptl_crystal_size_min 0.12
_refine_diff_density_max 0.541
_refine_diff_density_min -0.513
_refine_diff_density_rms 0.056
_refine_ls_extinction_method none
_refine_ls_goodness_of_fit_ref 1.039
_refine_ls_hydrogen_treatment mixed
_refine_ls_matrix_type full
_refine_ls_number_parameters 148
_refine_ls_number_reflns 3992
_refine_ls_number_restraints 0
_refine_ls_restrained_S_all 1.039
_refine_ls_R_factor_all 0.0346
_refine_ls_R_factor_gt 0.0245
_refine_ls_shift/su_max 0.002
_refine_ls_shift/su_mean 0.000
_refine_ls_structure_factor_coef Fsqd
_refine_ls_weighting_details 'calc w=1/[\s^2^(Fo^2^)+(0.0298P)^2^+0.4358P] where P=(Fo^2^+2Fc^2^)/3'
_refine_ls_weighting_scheme calc
_refine_ls_wR_factor_gt 0.0573
_refine_ls_wR_factor_ref 0.0626
_reflns_number_gt 3275
_reflns_number_total 3992
_reflns_threshold_expression >2sigma(I)
_cod_data_source_file ICA-2013-398-54-63-3.cif
_cod_data_source_block ljh2-68
_cod_original_sg_symbol_H-M P2(1)/c
_cod_database_code 1513202

loop_
_symmetry_equiv_pos_as_xyz
'x, y, z'
'-x, y+1/2, -z+1/2'
'-x, -y, -z'
'x, -y-1/2, z-1/2'

loop_
_atom_site_label
_atom_site_type_symbol
_atom_site_fract_x
_atom_site_fract_y
_atom_site_fract_z
_atom_site_U_iso_or_equiv
_atom_site_adp_type
_atom_site_occupancy
_atom_site_symmetry_multiplicity
_atom_site_calc_flag
_atom_site_refinement_flags
Pd1 Pd 0.380237(18) 0.818842(15) 0.305279(8) 0.04440(6) Uani 1 1 d .
S1 S -0.00937(9) 0.79321(10) 0.10585(4) 0.0854(2) Uani 1 1 d .
P1 P 0.21780(8) 0.82597(6) 0.39531(3) 0.05777(15) Uani 1 1 d .
P2 P 0.56784(8) 0.80585(6) 0.22641(3) 0.05484(15) Uani 1 1 d .
N1 N 0.2013(3) 0.8044(2) 0.22604(12) 0.0636(5) Uani 1 1 d .
C1 C 0.1145(3) 0.7993(2) 0.17633(12) 0.0552(5) Uani 1 1 d .
C2 C 0.5569(3) 0.8351(3) 0.38167(13) 0.0582(6) Uani 1 1 d .
C3 C 0.6245(3) 0.7358(3) 0.41589(14) 0.0673(6) Uani 1 1 d .
C4 C 0.6913(5) 0.6336(4) 0.4491(2) 0.0987(11) Uani 1 1 d .
C5 C 0.2640(4) 0.9435(3) 0.46691(16) 0.0900(9) Uani 1 1 d .
H5A H 0.2688 1.0337 0.4482 0.135 Uiso 1 1 calc R
H5B H 0.3625 0.9201 0.4914 0.135 Uiso 1 1 calc R
H5C H 0.1855 0.9394 0.4994 0.135 Uiso 1 1 calc R
C6 C 0.0189(4) 0.8693(5) 0.3677(2) 0.1259(15) Uani 1 1 d .
H6A H -0.0194 0.8119 0.3289 0.189 Uiso 1 1 calc R
H6B H 0.0131 0.9624 0.3527 0.189 Uiso 1 1 calc R
H6C H -0.0429 0.8567 0.4067 0.189 Uiso 1 1 calc R
C7 C 0.2146(6) 0.6643(3) 0.4393(2) 0.1251(17) Uani 1 1 d .
H7A H 0.1909 0.5943 0.4047 0.188 Uiso 1 1 calc R
H7B H 0.1371 0.6654 0.4723 0.188 Uiso 1 1 calc R
H7C H 0.3142 0.6470 0.4644 0.188 Uiso 1 1 calc R
C8 C 0.7035(3) 0.6681(2) 0.24229(17) 0.0729(8) Uani 1 1 d .
H8A H 0.6479 0.5840 0.2433 0.109 Uiso 1 1 calc R
H8B H 0.7634 0.6816 0.2871 0.109 Uiso 1 1 calc R
H8C H 0.7713 0.6655 0.2050 0.109 Uiso 1 1 calc R
C9 C 0.6884(4) 0.9549(2) 0.22582(19) 0.0877(9) Uani 1 1 d .
H9A H 0.6242 1.0338 0.2176 0.132 Uiso 1 1 calc R
H9B H 0.7562 0.9470 0.1887 0.132 Uiso 1 1 calc R
H9C H 0.7490 0.9633 0.2708 0.132 Uiso 1 1 calc R
C10 C 0.4962(5) 0.7830(4) 0.13405(16) 0.1106(12) Uani 1 1 d .
H10A H 0.4297 0.7050 0.1296 0.166 Uiso 1 1 calc R
H10B H 0.5820 0.7699 0.1062 0.166 Uiso 1 1 calc R
H10C H 0.4389 0.8620 0.1175 0.166 Uiso 1 1 calc R
H4A H 0.772(4) 0.591(4) 0.428(2) 0.129(15) Uiso 1 1 d .
H4B H 0.644(4) 0.592(4) 0.488(2) 0.135(15) Uiso 1 1 d .
H2 H 0.589(3) 0.926(3) 0.3913(15) 0.085(9) Uiso 1 1 d .

loop_
_atom_site_aniso_label
_atom_site_aniso_U_11
_atom_site_aniso_U_22
_atom_site_aniso_U_33
_atom_site_aniso_U_23
_atom_site_aniso_U_13
_atom_site_aniso_U_12
Pd1 0.04871(11) 0.04521(9) 0.03987(9) 0.00037(6) 0.00735(6) -0.00238(6)
S1 0.0627(4) 0.1452(7) 0.0478(3) -0.0024(4) 0.0026(3) -0.0023(4)
P1 0.0599(4) 0.0644(3) 0.0515(3) -0.0090(3) 0.0184(3) -0.0096(3)
P2 0.0635(4) 0.0514(3) 0.0526(3) 0.0031(2) 0.0208(3) 0.0010(3)
N1 0.0646(13) 0.0723(13) 0.0529(11) 0.0004(9) 0.0011(10) -0.0012(10)
C1 0.0543(14) 0.0666(14) 0.0462(12) 0.0004(9) 0.0132(11) -0.0010(10)
C2 0.0570(14) 0.0650(14) 0.0524(13) -0.0059(11) 0.0031(11) -0.0061(11)
C3 0.0638(16) 0.0831(17) 0.0539(13) 0.0004(13) 0.0002(12) -0.0017(13)
C4 0.102(3) 0.113(3) 0.079(2) 0.019(2) -0.004(2) 0.019(2)
C5 0.092(2) 0.102(2) 0.0783(18) -0.0376(17) 0.0223(16) -0.0077(17)
C6 0.0561(18) 0.209(4) 0.115(3) -0.039(3) 0.0199(19) -0.009(2)
C7 0.209(5) 0.0736(19) 0.108(3) 0.0051(17) 0.099(3) -0.016(2)
C8 0.0793(18) 0.0481(12) 0.096(2) -0.0029(12) 0.0339(16) 0.0041(11)
C9 0.090(2) 0.0490(13) 0.133(3) 0.0129(15) 0.0570(19) -0.0005(13)
C10 0.114(3) 0.169(4) 0.0519(16) 0.0021(19) 0.0248(18) 0.027(3)

loop_
_atom_type_symbol
_atom_type_description
_atom_type_scat_dispersion_real
_atom_type_scat_dispersion_imag
_atom_type_scat_source
C C 0.0033 0.0016 'International Tables Vol C Tables 4.2.6.8 and 6.1.1.4'
H H 0.0000 0.0000 'International Tables Vol C Tables 4.2.6.8 and 6.1.1.4'
N N 0.0061 0.0033 'International Tables Vol C Tables 4.2.6.8 and 6.1.1.4'
P P 0.1023 0.0942 'International Tables Vol C Tables 4.2.6.8 and 6.1.1.4'
S S 0.1246 0.1234 'International Tables Vol C Tables 4.2.6.8 and 6.1.1.4'
Pd Pd -0.9988 1.0072 'International Tables Vol C Tables 4.2.6.8 and 6.1.1.4'

loop_
_geom_angle_atom_site_label_1
_geom_angle_atom_site_label_2
_geom_angle_atom_site_label_3
_geom_angle
C2 Pd1 N1 179.04(9)
C2 Pd1 P1 86.77(7)
N1 Pd1 P1 93.96(6)
C2 Pd1 P2 86.20(7)
N1 Pd1 P2 93.09(6)
P1 Pd1 P2 172.69(2)
C5 P1 C7 103.57(17)
C5 P1 C6 101.80(17)
C7 P1 C6 106.7(2)
C5 P1 Pd1 117.81(10)
C7 P1 Pd1 110.53(11)
C6 P1 Pd1 115.18(13)
C8 P2 C9 104.21(14)
C8 P2 C10 103.04(16)
C9 P2 C10 103.97(18)
C8 P2 Pd1 114.94(9)
C9 P2 Pd1 113.71(9)
C10 P2 Pd1 115.53(12)
C1 N1 Pd1 171.9(2)
N1 C1 S1 179.6(2)
C3 C2 Pd1 125.6(2)
C3 C2 H2 120.8(17)
Pd1 C2 H2 113.6(17)
C2 C3 C4 178.6(3)
C3 C4 H4A 117(2)
C3 C4 H4B 120(2)
H4A C4 H4B 122(3)
P1 C5 H5A 109.5
P1 C5 H5B 109.5
H5A C5 H5B 109.5
P1 C5 H5C 109.5
H5A C5 H5C 109.5
H5B C5 H5C 109.5
P1 C6 H6A 109.5
P1 C6 H6B 109.5
H6A C6 H6B 109.5
P1 C6 H6C 109.5
H6A C6 H6C 109.5
H6B C6 H6C 109.5
P1 C7 H7A 109.5
P1 C7 H7B 109.5
H7A C7 H7B 109.5
P1 C7 H7C 109.5
H7A C7 H7C 109.5
H7B C7 H7C 109.5
P2 C8 H8A 109.5
P2 C8 H8B 109.5
H8A C8 H8B 109.5
P2 C8 H8C 109.5
H8A C8 H8C 109.5
H8B C8 H8C 109.5
P2 C9 H9A 109.5
P2 C9 H9B 109.5
H9A C9 H9B 109.5
P2 C9 H9C 109.5
H9A C9 H9C 109.5
H9B C9 H9C 109.5
P2 C10 H10A 109.5
P2 C10 H10B 109.5
H10A C10 H10B 109.5
P2 C10 H10C 109.5
H10A C10 H10C 109.5
H10B C10 H10C 109.5

loop_
_geom_bond_atom_site_label_1
_geom_bond_atom_site_label_2
_geom_bond_distance
Pd1 C2 2.010(2)
Pd1 N1 2.058(2)
Pd1 P1 2.3108(6)
Pd1 P2 2.3116(6)
S1 C1 1.632(3)
P1 C5 1.798(3)
P1 C7 1.799(3)
P1 C6 1.805(4)
P2 C8 1.803(3)
P2 C9 1.804(3)
P2 C10 1.812(3)
N1 C1 1.149(3)
C2 C3 1.284(4)
C2 H2 0.95(3)
C3 C4 1.295(4)
C4 H4A 0.94(4)
C4 H4B 0.96(4)
C5 H5A 0.9600
C5 H5B 0.9600
C5 H5C 0.9600
C6 H6A 0.9600
C6 H6B 0.9600
C6 H6C 0.9600
C7 H7A 0.9600
C7 H7B 0.9600
C7 H7C 0.9600
C8 H8A 0.9600
C8 H8B 0.9600
C8 H8C 0.9600
C9 H9A 0.9600
C9 H9B 0.9600
C9 H9C 0.9600
C10 H10A 0.9600
C10 H10B 0.9600
C10 H10C 0.9600
